data_4075860
loop_
_publ_author_name
'Saur, Isabelle'
'Garcia Alonso, Sonia'
'Gornitzka, Heinz'
'Lemierre, Virginie'
'Chrostowska, Anna'
'Barrau, Jacques'

_publ_section_title
;
 In Search of Cationic Germanium(II)&#x2212;Transition Metal Complexes
 L2Ge+W(CO)5and L2Ge+W(CO)4Ge+L2
;
_journal_issue 12
_journal_name_full Organometallics
_journal_page_first 2988
_journal_paper_doi 10.1021/om050214v
_journal_volume 24
_journal_year 2005
_chemical_formula_sum 'C17 H17 I2 In N2'
_chemical_formula_weight 617.95
_chemical_name_systematic
; 
 ? 
;
_space_group_IT_number 14
_symmetry_cell_setting monoclinic
_symmetry_space_group_name_Hall '-P 2ybc'
_symmetry_space_group_name_H-M 'P 1 21/c 1'
_atom_sites_solution_hydrogens geom
_atom_sites_solution_primary direct
_atom_sites_solution_secondary difmap
_audit_creation_method SHELXL-97
_cell_angle_alpha 90.00
_cell_angle_beta 93.8370(10)
_cell_angle_gamma 90.00
_cell_formula_units_Z 4
_cell_length_a 13.9239(9)
_cell_length_b 9.7981(7)
_cell_length_c 14.1029(9)
_cell_measurement_reflns_used 8521
_cell_measurement_temperature 173(2)
_cell_measurement_theta_max 26.3935
_cell_measurement_theta_min 2.533
_cell_volume 1919.7(2)
_computing_cell_refinement 'Bruker Smart'
_computing_data_collection 'Bruker Smart'
_computing_data_reduction 'Bruker SHELXTL'
_computing_molecular_graphics 'Bruker SHELXTL'
_computing_publication_material 'Bruker SHELXTL'
_computing_structure_refinement 'SHELXL-97 (Sheldrick, 1997)'
_computing_structure_solution 'SHELXS-97 (Sheldrick, 1990)'
_diffrn_ambient_temperature 173(2)
_diffrn_measured_fraction_theta_full 0.986
_diffrn_measured_fraction_theta_max 0.986
_diffrn_measurement_device_type 'Bruker CCD detector'
_diffrn_measurement_method 'Omega and phi scans'
_diffrn_radiation_monochromator graphite
_diffrn_radiation_source 'fine-focus sealed tube'
_diffrn_radiation_type MoK\a
_diffrn_radiation_wavelength 0.71073
_diffrn_reflns_av_R_equivalents 0.0242
_diffrn_reflns_av_sigmaI/netI 0.0257
_diffrn_reflns_limit_h_max 17
_diffrn_reflns_limit_h_min -17
_diffrn_reflns_limit_k_max 12
_diffrn_reflns_limit_k_min -9
_diffrn_reflns_limit_l_max 17
_diffrn_reflns_limit_l_min -17
_diffrn_reflns_number 10920
_diffrn_reflns_theta_full 26.40
_diffrn_reflns_theta_max 26.40
_diffrn_reflns_theta_min 1.47
_exptl_absorpt_coefficient_mu 4.446
_exptl_absorpt_correction_T_max 1.000000
_exptl_absorpt_correction_T_min 0.699876
_exptl_absorpt_correction_type semi-empirical
_exptl_absorpt_process_details 'SADABS (Bruker-AXS)'
_exptl_crystal_colour colorless
_exptl_crystal_density_diffrn 2.138
_exptl_crystal_density_method 'not measured'
_exptl_crystal_description block
_exptl_crystal_F_000 1152
_exptl_crystal_size_max 0.2
_exptl_crystal_size_mid 0.2
_exptl_crystal_size_min 0.4
_refine_diff_density_max 0.934
_refine_diff_density_min -0.798
_refine_diff_density_rms 0.099
_refine_ls_extinction_method none
_refine_ls_goodness_of_fit_ref 1.066
_refine_ls_hydrogen_treatment mixed
_refine_ls_matrix_type full
_refine_ls_number_parameters 201
_refine_ls_number_reflns 3883
_refine_ls_number_restraints 0
_refine_ls_restrained_S_all 1.066
_refine_ls_R_factor_all 0.0244
_refine_ls_R_factor_gt 0.0217
_refine_ls_shift/su_max 0.002
_refine_ls_shift/su_mean 0.000
_refine_ls_structure_factor_coef Fsqd
_refine_ls_weighting_details 'calc w=1/[\s^2^(Fo^2^)+(0.0282P)^2^+1.4961P] where P=(Fo^2^+2Fc^2^)/3'
_refine_ls_weighting_scheme calc
_refine_ls_wR_factor_gt 0.0546
_refine_ls_wR_factor_ref 0.0557
_reflns_number_gt 3598
_reflns_number_total 3883
_reflns_threshold_expression >2sigma(I)
_cod_data_source_file om050214vsi20050321_034445.cif
_cod_data_source_block 8
_cod_depositor_comments
;
The following automatic conversions were performed:

'_symmetry_cell_setting' value 'Monoclinic' changed to 'monoclinic'
according to /home/saulius/struct/CIF-dictionaries/cif_core.dic
dictionary named 'cif_core.dic' version 2.4.1 from 2010-06-29.

Automatic conversion script
Id: cif_fix_values 1715 2011-07-08 13:25:40Z adriana 
;
_cod_original_sg_symbol_H-M P2(1)/c
_cod_database_code 4075860

loop_
_symmetry_equiv_pos_as_xyz
'x, y, z'
'-x, y+1/2, -z+1/2'
'-x, -y, -z'
'x, -y-1/2, z-1/2'

loop_
_atom_site_label
_atom_site_type_symbol
_atom_site_fract_x
_atom_site_fract_y
_atom_site_fract_z
_atom_site_U_iso_or_equiv
_atom_site_adp_type
_atom_site_occupancy
_atom_site_symmetry_multiplicity
_atom_site_calc_flag
_atom_site_refinement_flags
In1 In 0.740420(14) 0.98104(2) 0.165768(13) 0.01990(6) Uani 1 1 d .
I1 I 0.858347(15) 1.12587(2) 0.062720(14) 0.02975(7) Uani 1 1 d .
I2 I 0.602937(15) 0.84861(2) 0.059376(15) 0.03122(7) Uani 1 1 d .
N1 N 0.68970(17) 1.0896(3) 0.28234(16) 0.0217(5) Uani 1 1 d .
C4 C 0.6470(2) 1.2198(3) 0.2619(2) 0.0223(6) Uani 1 1 d .
C5 C 0.6793(2) 1.3387(3) 0.3097(2) 0.0270(7) Uani 1 1 d .
H5 H 0.7292 1.3335 0.3589 0.032 Uiso 1 1 calc R
C6 C 0.6380(2) 1.4634(3) 0.2851(2) 0.0321(7) Uani 1 1 d .
H6 H 0.6591 1.5433 0.3185 0.039 Uiso 1 1 calc R
C7 C 0.5665(2) 1.4731(3) 0.2123(2) 0.0308(7) Uani 1 1 d .
H7 H 0.5394 1.5593 0.1951 0.037 Uiso 1 1 calc R
C8 C 0.5350(2) 1.3560(3) 0.1646(2) 0.0281(7) Uani 1 1 d .
H8 H 0.4855 1.3619 0.1150 0.034 Uiso 1 1 calc R
C9 C 0.5751(2) 1.2306(3) 0.1889(2) 0.0239(6) Uani 1 1 d .
H9 H 0.5534 1.1511 0.1554 0.029 Uiso 1 1 calc R
C1 C 0.6965(2) 1.0363(3) 0.3702(2) 0.0221(6) Uani 1 1 d .
C2 C 0.7466(2) 0.9164(3) 0.3964(2) 0.0239(6) Uani 1 1 d .
H2 H 0.7394 0.8891 0.4602 0.029 Uiso 1 1 calc R
C3 C 0.8050(2) 0.8294(3) 0.3470(2) 0.0221(6) Uani 1 1 d .
C17 C 0.8567(2) 0.7176(4) 0.4034(2) 0.0304(7) Uani 1 1 d .
H17A H 0.8378 0.6287 0.3764 0.046 Uiso 1 1 calc R
H17B H 0.8396 0.7219 0.4697 0.046 Uiso 1 1 calc R
H17C H 0.9264 0.7295 0.4009 0.046 Uiso 1 1 calc R
C16 C 0.6453(2) 1.1047(4) 0.4490(2) 0.0286(7) Uani 1 1 d .
H16A H 0.6873 1.1744 0.4794 0.043 Uiso 1 1 calc R
H16B H 0.6295 1.0364 0.4962 0.043 Uiso 1 1 calc R
H16C H 0.5860 1.1477 0.4222 0.043 Uiso 1 1 calc R
N2 N 0.81759(17) 0.8387(3) 0.25383(17) 0.0219(5) Uani 1 1 d .
C10 C 0.8812(2) 0.7470(3) 0.2093(2) 0.0223(6) Uani 1 1 d .
C11 C 0.9764(2) 0.7828(4) 0.2012(2) 0.0318(7) Uani 1 1 d .
H11 H 1.0003 0.8668 0.2269 0.038 Uiso 1 1 calc R
C12 C 1.0367(2) 0.6962(4) 0.1559(3) 0.0383(8) Uani 1 1 d .
H12 H 1.1024 0.7200 0.1518 0.046 Uiso 1 1 calc R
C13 C 1.0022(3) 0.5751(4) 0.1163(2) 0.0405(9) Uani 1 1 d .
H13 H 1.0440 0.5159 0.0849 0.049 Uiso 1 1 calc R
C14 C 0.9073(3) 0.5410(4) 0.1227(3) 0.0394(8) Uani 1 1 d .
H14 H 0.8832 0.4581 0.0954 0.047 Uiso 1 1 calc R
C15 C 0.8462(2) 0.6267(3) 0.1686(2) 0.0304(7) Uani 1 1 d .
H15 H 0.7804 0.6030 0.1721 0.036 Uiso 1 1 calc R

loop_
_atom_site_aniso_label
_atom_site_aniso_U_11
_atom_site_aniso_U_22
_atom_site_aniso_U_33
_atom_site_aniso_U_23
_atom_site_aniso_U_13
_atom_site_aniso_U_12
In1 0.02220(11) 0.02048(12) 0.01699(11) -0.00024(7) 0.00106(7) 0.00310(7)
I1 0.03143(12) 0.03067(13) 0.02716(12) 0.00417(8) 0.00216(8) -0.00680(8)
I2 0.02706(12) 0.03351(13) 0.03242(12) -0.00782(8) -0.00289(8) -0.00227(8)
N1 0.0217(12) 0.0236(13) 0.0195(12) -0.0017(10) 0.0000(9) 0.0046(10)
C4 0.0209(14) 0.0243(16) 0.0222(14) -0.0035(11) 0.0060(11) 0.0025(11)
C5 0.0237(15) 0.0271(17) 0.0300(16) -0.0053(12) 0.0004(12) 0.0016(12)
C6 0.0343(17) 0.0248(17) 0.0381(18) -0.0090(13) 0.0091(14) 0.0004(13)
C7 0.0362(17) 0.0221(16) 0.0354(17) 0.0013(13) 0.0115(14) 0.0090(13)
C8 0.0301(16) 0.0304(17) 0.0239(16) 0.0021(12) 0.0018(12) 0.0069(13)
C9 0.0263(15) 0.0257(16) 0.0199(14) -0.0007(11) 0.0037(11) 0.0010(12)
C1 0.0176(13) 0.0274(16) 0.0215(14) -0.0039(11) 0.0039(10) -0.0026(11)
C2 0.0251(14) 0.0304(17) 0.0167(13) 0.0040(11) 0.0049(11) -0.0006(12)
C3 0.0195(14) 0.0234(15) 0.0235(15) 0.0043(11) 0.0010(11) -0.0017(11)
C17 0.0313(16) 0.0327(18) 0.0274(16) 0.0075(13) 0.0038(13) 0.0066(13)
C16 0.0270(16) 0.0367(19) 0.0227(15) -0.0065(13) 0.0057(12) 0.0043(13)
N2 0.0221(12) 0.0225(13) 0.0215(12) 0.0008(10) 0.0032(9) 0.0035(10)
C10 0.0251(14) 0.0235(15) 0.0186(13) 0.0045(11) 0.0028(11) 0.0054(12)
C11 0.0284(16) 0.0353(19) 0.0315(17) 0.0000(14) 0.0015(13) -0.0013(14)
C12 0.0241(16) 0.057(2) 0.0343(18) 0.0050(16) 0.0057(13) 0.0094(16)
C13 0.049(2) 0.045(2) 0.0273(17) 0.0007(15) 0.0050(15) 0.0256(18)
C14 0.058(2) 0.0255(18) 0.0339(19) -0.0051(14) -0.0004(16) 0.0099(16)
C15 0.0297(17) 0.0252(17) 0.0363(18) 0.0014(13) 0.0017(13) 0.0005(13)

loop_
_atom_type_symbol
_atom_type_description
_atom_type_scat_dispersion_real
_atom_type_scat_dispersion_imag
_atom_type_scat_source
C C 0.0033 0.0016 'International Tables Vol C Tables 4.2.6.8 and 6.1.1.4'
H H 0.0000 0.0000 'International Tables Vol C Tables 4.2.6.8 and 6.1.1.4'
In In -0.7276 1.3100 'International Tables Vol C Tables 4.2.6.8 and 6.1.1.4'
I I -0.4742 1.8119 'International Tables Vol C Tables 4.2.6.8 and 6.1.1.4'
N N 0.0061 0.0033 'International Tables Vol C Tables 4.2.6.8 and 6.1.1.4'

loop_
_geom_angle_atom_site_label_1
_geom_angle_atom_site_label_2
_geom_angle_atom_site_label_3
_geom_angle
N2 In1 N1 93.34(9)
N2 In1 I1 111.31(7)
N1 In1 I1 113.84(7)
N2 In1 I2 108.95(7)
N1 In1 I2 114.45(7)
I1 In1 I2 113.179(10)
C1 N1 C4 122.4(2)
C1 N1 In1 121.0(2)
C4 N1 In1 116.59(17)
C9 C4 C5 118.9(3)
C9 C4 N1 119.1(3)
C5 C4 N1 121.9(3)
C6 C5 C4 119.8(3)
C5 C6 C7 120.8(3)
C6 C7 C8 119.4(3)
C9 C8 C7 120.3(3)
C8 C9 C4 120.7(3)
N1 C1 C2 124.9(3)
N1 C1 C16 119.8(3)
C2 C1 C16 115.4(3)
C3 C2 C1 132.6(3)
N2 C3 C2 124.5(3)
N2 C3 C17 118.5(3)
C2 C3 C17 117.0(3)
C3 N2 C10 120.8(2)
C3 N2 In1 121.75(19)
C10 N2 In1 117.43(18)
C11 C10 C15 119.6(3)
C11 C10 N2 120.0(3)
C15 C10 N2 120.2(3)
C12 C11 C10 119.9(3)
C11 C12 C13 120.6(3)
C14 C13 C12 119.4(3)
C13 C14 C15 120.5(3)
C10 C15 C14 119.9(3)

loop_
_geom_bond_atom_site_label_1
_geom_bond_atom_site_label_2
_geom_bond_distance
In1 N2 2.113(2)
In1 N1 2.119(2)
In1 I1 2.6723(3)
In1 I2 2.6861(3)
N1 C1 1.343(4)
N1 C4 1.429(4)
C4 C9 1.390(4)
C4 C5 1.404(4)
C5 C6 1.384(5)
C6 C7 1.385(5)
C7 C8 1.386(5)
C8 C9 1.384(4)
C1 C2 1.403(4)
C1 C16 1.515(4)
C2 C3 1.396(4)
C3 N2 1.340(4)
C3 C17 1.509(4)
N2 C10 1.436(4)
C10 C11 1.383(4)
C10 C15 1.385(4)
C11 C12 1.380(5)
C12 C13 1.384(6)
C13 C14 1.372(6)
C14 C15 1.386(5)
